data_7109673
loop_
_publ_author_name
'Ashok Sasmal'
'Sandeepta Saha'
'Carlos J. Gomez-Garcia'
'Cedric Desplanches'
'Eugenio Garribba'
'Antonio Bauza'
'Antonio Frontera'
'Reum Scott'
'Ray J. Butcher'
'Samiran Mitra'

_publ_section_title
;
 Reversible switching of the electronic ground state in a pentacoordinated
 Cu(II) complex
;
_journal_name_full Chem.Commun.
_journal_page_first 7806
_journal_paper_doi 10.1039/c3cc44276d
_journal_volume 49
_journal_year 2013
_chemical_formula_sum 'C30 H22 Cl2 Cu2 N4 O8'
_chemical_formula_weight 764.50
_chemical_name_systematic
;
?
;
_space_group_IT_number 2
_symmetry_cell_setting triclinic
_symmetry_space_group_name_Hall '-P 1'
_symmetry_space_group_name_H-M 'P -1'
_atom_sites_solution_hydrogens geom
_atom_sites_solution_primary direct
_atom_sites_solution_secondary difmap
_audit_creation_method SHELXL-97
_cell_angle_alpha 92.966(4)
_cell_angle_beta 93.718(5)
_cell_angle_gamma 114.679(6)
_cell_formula_units_Z 1
_cell_length_a 8.9063(6)
_cell_length_b 9.0860(5)
_cell_length_c 11.3268(6)
_cell_measurement_reflns_used 3219
_cell_measurement_temperature 296(2)
_cell_measurement_theta_max 37.4274
_cell_measurement_theta_min 5.2005
_cell_volume 827.98(9)
_computing_cell_refinement
;
CrysAlisPro, Agilent Technologies,
Version 1.171.34.49 (release 20-01-2011 CrysAlis171 .NET)
(compiled Jan 20 2011,15:58:25)
;
_computing_data_collection
;
CrysAlisPro, Agilent Technologies,
Version 1.171.34.49 (release 20-01-2011 CrysAlis171 .NET)
(compiled Jan 20 2011,15:58:25)
;
_computing_data_reduction
;
CrysAlisPro, Agilent Technologies,
Version 1.171.34.49 (release 20-01-2011 CrysAlis171 .NET)
(compiled Jan 20 2011,15:58:25)
;
_computing_molecular_graphics 'SHELXTL (Sheldrick, 2008)'
_computing_publication_material SHELXTL
_computing_structure_refinement 'SHELXL-97 (Sheldrick, 2008)'
_computing_structure_solution 'SHELXS-97 (Sheldrick, 2008)'
_diffrn_ambient_temperature 296(2)
_diffrn_detector_area_resol_mean 10.5081
_diffrn_measured_fraction_theta_full 0.990
_diffrn_measured_fraction_theta_max 0.951
_diffrn_measurement_device_type 'Xcalibur, Ruby, Gemini'
_diffrn_measurement_method '\w scans'
_diffrn_radiation_monochromator graphite
_diffrn_radiation_source 'Enhance (Mo) X-ray Source'
_diffrn_radiation_type MoK\a
_diffrn_radiation_wavelength 0.71073
_diffrn_reflns_av_R_equivalents 0.0398
_diffrn_reflns_av_sigmaI/netI 0.0667
_diffrn_reflns_limit_h_max 12
_diffrn_reflns_limit_h_min -15
_diffrn_reflns_limit_k_max 15
_diffrn_reflns_limit_k_min -14
_diffrn_reflns_limit_l_max 19
_diffrn_reflns_limit_l_min -19
_diffrn_reflns_number 15329
_diffrn_reflns_theta_full 25.00
_diffrn_reflns_theta_max 37.52
_diffrn_reflns_theta_min 5.21
_exptl_absorpt_coefficient_mu 1.499
_exptl_absorpt_correction_T_max 1.00000
_exptl_absorpt_correction_T_min 0.68106
_exptl_absorpt_correction_type multi-scan
_exptl_absorpt_process_details
;
CrysAlisPro, Agilent Technologies,
Version 1.171.34.49 (release 20-01-2011 CrysAlis171 .NET)
(compiled Jan 20 2011,15:58:25)
Empirical absorption correction using spherical harmonics,
implemented in SCALE3 ABSPACK scaling algorithm.
;
_exptl_crystal_colour 'dark grey'
_exptl_crystal_density_diffrn 1.533
_exptl_crystal_density_method 'not measured'
_exptl_crystal_description 'triangular plate'
_exptl_crystal_F_000 386
_exptl_crystal_size_max .56
_exptl_crystal_size_mid .5
_exptl_crystal_size_min .2
_platon_squeeze_details
;
;
_refine_diff_density_max 0.797
_refine_diff_density_min -0.747
_refine_diff_density_rms 0.102
_refine_ls_extinction_method none
_refine_ls_goodness_of_fit_ref 1.016
_refine_ls_hydrogen_treatment constr
_refine_ls_matrix_type full
_refine_ls_number_parameters 209
_refine_ls_number_reflns 8315
_refine_ls_number_restraints 0
_refine_ls_restrained_S_all 1.016
_refine_ls_R_factor_all 0.1130
_refine_ls_R_factor_gt 0.0645
_refine_ls_shift/su_max 0.001
_refine_ls_shift/su_mean 0.000
_refine_ls_structure_factor_coef Fsqd
_refine_ls_weighting_details 'calc w=1/[\s^2^(Fo^2^)+(0.0870P)^2^] where P=(Fo^2^+2Fc^2^)/3'
_refine_ls_weighting_scheme calc
_refine_ls_wR_factor_gt 0.1636
_refine_ls_wR_factor_ref 0.1862
_reflns_number_gt 4874
_reflns_number_total 8315
_reflns_threshold_expression I>2\s(I)
_cod_data_source_file c3cc44276d.txt
_cod_data_source_block ju-491
_cod_original_cell_volume 827.97(8)
_cod_database_code 7109673

loop_
_symmetry_equiv_pos_as_xyz
'x, y, z'
'-x, -y, -z'

loop_
_atom_site_label
_atom_site_type_symbol
_atom_site_fract_x
_atom_site_fract_y
_atom_site_fract_z
_atom_site_U_iso_or_equiv
_atom_site_adp_type
_atom_site_occupancy
_atom_site_symmetry_multiplicity
_atom_site_calc_flag
_atom_site_refinement_flags
Cu1 Cu1 0.06063(3) 0.42013(3) 0.38067(2) 0.03664(7) Uani 1 1 d .
Cl1 Cl 0.09493(7) 0.70176(7) 0.47363(5) 0.04287(12) Uani 1 1 d .
O1 O -0.12951(18) 0.3632(2) 0.26241(14) 0.0469(4) Uani 1 1 d .
O2 O -0.26816(17) 0.38183(17) 0.10035(14) 0.0399(4) Uani 1 1 d .
O3 O 0.3298(2) 1.1532(2) 0.0312(2) 0.0733(7) Uani 1 1 d .
O4 O 0.51699(18) 1.09406(18) 0.13124(17) 0.0469(4) Uani 1 1 d .
H4 H 0.5821 1.1813 0.1106 0.070 Uiso 1 1 calc R
N1 N 0.20762(17) 0.53265(18) 0.25964(14) 0.0279(3) Uani 1 1 d .
N2 N 0.2417(2) 0.3482(2) 0.41600(17) 0.0424(4) Uani 1 1 d .
C1 C -0.1407(2) 0.4330(2) 0.17067(18) 0.0315(4) Uani 1 1 d .
C2 C 0.0006(2) 0.5898(2) 0.14516(17) 0.0293(4) Uani 1 1 d .
C3 C -0.0382(2) 0.6910(2) 0.0748(2) 0.0389(5) Uani 1 1 d .
H3A H -0.1467 0.6573 0.0411 0.047 Uiso 1 1 calc R
C4 C 0.0808(2) 0.8414(3) 0.0534(2) 0.0440(5) Uani 1 1 d .
H4A H 0.0527 0.9075 0.0050 0.053 Uiso 1 1 calc R
C5 C 0.2435(2) 0.8938(2) 0.1046(2) 0.0364(5) Uani 1 1 d .
C6 C 0.2860(2) 0.7910(2) 0.17198(17) 0.0310(4) Uani 1 1 d .
H6A H 0.3947 0.8245 0.2051 0.037 Uiso 1 1 calc R
C7 C 0.1659(2) 0.6379(2) 0.18972(16) 0.0281(4) Uani 1 1 d .
C8 C 0.3671(3) 1.0612(3) 0.0850(2) 0.0406(5) Uani 1 1 d .
C9 C 0.3342(2) 0.5012(2) 0.24813(17) 0.0322(4) Uani 1 1 d .
C10 C 0.4493(3) 0.5533(3) 0.1534(2) 0.0439(5) Uani 1 1 d .
H10A H 0.4190 0.6207 0.1035 0.066 Uiso 1 1 calc R
H10B H 0.4423 0.4592 0.1064 0.066 Uiso 1 1 calc R
H10C H 0.5609 0.6135 0.1890 0.066 Uiso 1 1 calc R
C11 C 0.3573(2) 0.3964(3) 0.33702(19) 0.0364(4) Uani 1 1 d .
C12 C 0.4858(3) 0.3483(3) 0.3408(2) 0.0483(6) Uani 1 1 d .
H12A H 0.5655 0.3834 0.2869 0.058 Uiso 1 1 calc R
C13 C 0.4941(3) 0.2470(4) 0.4259(3) 0.0597(7) Uani 1 1 d .
H13A H 0.5800 0.2141 0.4302 0.072 Uiso 1 1 calc R
C14 C 0.3752(4) 0.1961(4) 0.5033(3) 0.0699(8) Uani 1 1 d .
H14A H 0.3778 0.1261 0.5596 0.084 Uiso 1 1 calc R
C15 C 0.2496(3) 0.2499(4) 0.4973(3) 0.0584(7) Uani 1 1 d .
H15A H 0.1696 0.2165 0.5511 0.070 Uiso 1 1 calc R

loop_
_atom_site_aniso_label
_atom_site_aniso_U_11
_atom_site_aniso_U_22
_atom_site_aniso_U_33
_atom_site_aniso_U_23
_atom_site_aniso_U_13
_atom_site_aniso_U_12
Cu1 0.03055(10) 0.04488(13) 0.03738(12) 0.01983(10) 0.01207(9) 0.01568(9)
Cl1 0.0450(2) 0.0443(3) 0.0428(2) 0.02053(19) 0.01965(19) 0.01832(19)
O1 0.0301(6) 0.0498(8) 0.0469(8) 0.0251(7) 0.0018(6) 0.0011(6)
O2 0.0270(6) 0.0346(7) 0.0461(8) 0.0136(6) -0.0007(6) 0.0009(5)
O3 0.0463(9) 0.0415(8) 0.1229(17) 0.0440(10) -0.0033(10) 0.0071(7)
O4 0.0314(7) 0.0308(7) 0.0668(10) 0.0173(7) 0.0027(7) 0.0004(5)
N1 0.0238(5) 0.0258(6) 0.0347(7) 0.0081(5) 0.0058(5) 0.0100(5)
N2 0.0370(8) 0.0521(10) 0.0430(9) 0.0211(8) 0.0086(7) 0.0211(7)
C1 0.0239(7) 0.0296(8) 0.0368(9) 0.0093(7) 0.0077(6) 0.0058(6)
C2 0.0237(7) 0.0253(7) 0.0342(8) 0.0068(6) 0.0044(6) 0.0053(6)
C3 0.0249(7) 0.0319(9) 0.0564(12) 0.0155(8) 0.0012(8) 0.0076(6)
C4 0.0310(8) 0.0327(9) 0.0647(14) 0.0208(9) 0.0025(9) 0.0084(7)
C5 0.0280(7) 0.0284(8) 0.0487(11) 0.0132(8) 0.0066(7) 0.0063(6)
C6 0.0242(7) 0.0278(8) 0.0355(9) 0.0080(7) 0.0035(6) 0.0050(6)
C7 0.0236(6) 0.0284(8) 0.0305(8) 0.0091(6) 0.0057(6) 0.0079(6)
C8 0.0337(9) 0.0282(9) 0.0523(12) 0.0116(8) 0.0030(9) 0.0047(7)
C9 0.0273(7) 0.0336(9) 0.0335(8) 0.0071(7) 0.0061(7) 0.0098(6)
C10 0.0368(8) 0.0535(12) 0.0489(11) 0.0206(9) 0.0184(8) 0.0226(8)
C11 0.0315(8) 0.0412(10) 0.0379(9) 0.0116(8) 0.0051(7) 0.0155(7)
C12 0.0395(9) 0.0594(13) 0.0556(13) 0.0178(10) 0.0096(9) 0.0281(9)
C13 0.0519(11) 0.0745(16) 0.0690(17) 0.0227(13) 0.0042(12) 0.0409(11)
C14 0.0690(15) 0.0884(18) 0.0709(17) 0.0413(14) 0.0083(14) 0.0473(14)
C15 0.0555(12) 0.0740(16) 0.0578(14) 0.0373(12) 0.0148(11) 0.0345(11)

loop_
_atom_type_symbol
_atom_type_description
_atom_type_scat_dispersion_real
_atom_type_scat_dispersion_imag
_atom_type_scat_source
C C 0.0033 0.0016 'International Tables Vol C Tables 4.2.6.8 and 6.1.1.4'
H H 0.0000 0.0000 'International Tables Vol C Tables 4.2.6.8 and 6.1.1.4'
N N 0.0061 0.0033 'International Tables Vol C Tables 4.2.6.8 and 6.1.1.4'
O O 0.0106 0.0060 'International Tables Vol C Tables 4.2.6.8 and 6.1.1.4'
Cl Cl 0.1484 0.1585 'International Tables Vol C Tables 4.2.6.8 and 6.1.1.4'
Cu Cu 0.3201 1.2651 'International Tables Vol C Tables 4.2.6.8 and 6.1.1.4'

loop_
_geom_angle_atom_site_label_1
_geom_angle_atom_site_label_2
_geom_angle_atom_site_label_3
_geom_angle
_geom_angle_site_symmetry_1
_geom_angle_site_symmetry_3
O1 Cu1 N1 88.61(6) . .
O1 Cu1 N2 137.57(9) . .
N1 Cu1 N2 81.19(7) . .
O1 Cu1 Cl1 94.49(5) . 2_566
N1 Cu1 Cl1 176.83(5) . 2_566
N2 Cu1 Cl1 96.89(6) . 2_566
O1 Cu1 Cl1 101.64(6) . .
N1 Cu1 Cl1 88.81(5) . .
N2 Cu1 Cl1 119.06(6) . .
Cl1 Cu1 Cl1 89.94(2) 2_566 .
Cu1 Cl1 Cu1 90.06(2) 2_566 .
C1 O1 Cu1 128.87(12) . .
C8 O4 H4 109.5 . .
C9 N1 C7 124.48(16) . .
C9 N1 Cu1 116.56(13) . .
C7 N1 Cu1 118.94(12) . .
C15 N2 C11 119.6(2) . .
C15 N2 Cu1 127.76(18) . .
C11 N2 Cu1 112.29(15) . .
O2 C1 O1 122.64(15) . .
O2 C1 C2 116.74(17) . .
O1 C1 C2 120.56(16) . .
C3 C2 C7 118.78(15) . .
C3 C2 C1 117.33(16) . .
C7 C2 C1 123.88(17) . .
C2 C3 C4 121.33(18) . .
C2 C3 H3A 119.3 . .
C4 C3 H3A 119.3 . .
C3 C4 C5 119.7(2) . .
C3 C4 H4A 120.2 . .
C5 C4 H4A 120.2 . .
C6 C5 C4 119.70(16) . .
C6 C5 C8 122.04(17) . .
C4 C5 C8 118.26(19) . .
C5 C6 C7 119.88(16) . .
C5 C6 H6A 120.1 . .
C7 C6 H6A 120.1 . .
C6 C7 C2 120.38(17) . .
C6 C7 N1 120.34(15) . .
C2 C7 N1 119.16(14) . .
O3 C8 O4 124.47(19) . .
O3 C8 C5 122.4(2) . .
O4 C8 C5 113.08(19) . .
N1 C9 C11 114.21(17) . .
N1 C9 C10 126.3(2) . .
C11 C9 C10 119.39(19) . .
C9 C10 H10A 109.5 . .
C9 C10 H10B 109.5 . .
H10A C10 H10B 109.5 . .
C9 C10 H10C 109.5 . .
H10A C10 H10C 109.5 . .
H10B C10 H10C 109.5 . .
N2 C11 C12 121.1(2) . .
N2 C11 C9 115.25(19) . .
C12 C11 C9 123.6(2) . .
C11 C12 C13 119.1(2) . .
C11 C12 H12A 120.5 . .
C13 C12 H12A 120.5 . .
C14 C13 C12 119.4(3) . .
C14 C13 H13A 120.3 . .
C12 C13 H13A 120.3 . .
C13 C14 C15 119.5(3) . .
C13 C14 H14A 120.3 . .
C15 C14 H14A 120.3 . .
N2 C15 C14 121.3(3) . .
N2 C15 H15A 119.3 . .
C14 C15 H15A 119.3 . .

loop_
_geom_bond_atom_site_label_1
_geom_bond_atom_site_label_2
_geom_bond_distance
_geom_bond_site_symmetry_2
Cu1 O1 1.9576(15) .
Cu1 N1 1.9744(15) .
Cu1 N2 2.003(2) .
Cu1 Cl1 2.2526(6) 2_566
Cu1 Cl1 2.6032(7) .
Cl1 Cu1 2.2526(6) 2_566
O1 C1 1.265(2) .
O2 C1 1.242(2) .
O3 C8 1.200(3) .
O4 C8 1.306(3) .
O4 H4 0.8200 .
N1 C9 1.286(3) .
N1 C7 1.420(2) .
N2 C15 1.334(3) .
N2 C11 1.355(3) .
C1 C2 1.513(2) .
C2 C3 1.381(3) .
C2 C7 1.399(2) .
C3 C4 1.381(3) .
C3 H3A 0.9300 .
C4 C5 1.397(3) .
C4 H4A 0.9300 .
C5 C6 1.389(3) .
C5 C8 1.498(3) .
C6 C7 1.391(2) .
C6 H6A 0.9300 .
C9 C11 1.483(3) .
C9 C10 1.489(3) .
C10 H10A 0.9600 .
C10 H10B 0.9600 .
C10 H10C 0.9600 .
C11 C12 1.385(3) .
C12 C13 1.386(4) .
C12 H12A 0.9300 .
C13 C14 1.362(4) .
C13 H13A 0.9300 .
C14 C15 1.395(4) .
C14 H14A 0.9300 .
C15 H15A 0.9300 .

loop_
_geom_hbond_atom_site_label_D
_geom_hbond_atom_site_label_H
_geom_hbond_atom_site_label_A
_geom_hbond_distance_DH
_geom_hbond_distance_HA
_geom_hbond_distance_DA
_geom_hbond_angle_DHA
_geom_hbond_site_symmetry_A
C10 H10A O2 0.96 2.59 3.403(3) 142.7 2_565
C10 H10B O3 0.96 2.60 3.510(3) 157.6 1_545
O4 H4 O2 0.82 1.77 2.5737(19) 167.3 1_665

loop_
_geom_torsion_atom_site_label_1
_geom_torsion_atom_site_label_2
_geom_torsion_atom_site_label_3
_geom_torsion_atom_site_label_4
_geom_torsion
_geom_torsion_site_symmetry_1
_geom_torsion_site_symmetry_4
O1 Cu1 Cl1 Cu1 94.58(5) . 2_566
N1 Cu1 Cl1 Cu1 -177.09(5) . 2_566
N2 Cu1 Cl1 Cu1 -97.85(6) . 2_566
Cl1 Cu1 Cl1 Cu1 0.0 2_566 2_566
N1 Cu1 O1 C1 -23.7(2) . .
N2 Cu1 O1 C1 -99.0(2) . .
Cl1 Cu1 O1 C1 155.6(2) 2_566 .
Cl1 Cu1 O1 C1 64.8(2) . .
O1 Cu1 N1 C9 -132.22(15) . .
N2 Cu1 N1 C9 6.45(14) . .
Cl1 Cu1 N1 C9 59.3(10) 2_566 .
Cl1 Cu1 N1 C9 126.11(14) . .
O1 Cu1 N1 C7 46.16(14) . .
N2 Cu1 N1 C7 -175.18(14) . .
Cl1 Cu1 N1 C7 -122.3(9) 2_566 .
Cl1 Cu1 N1 C7 -55.51(12) . .
O1 Cu1 N2 C15 -100.6(2) . .
N1 Cu1 N2 C15 -178.7(2) . .
Cl1 Cu1 N2 C15 3.8(2) 2_566 .
Cl1 Cu1 N2 C15 97.6(2) . .
O1 Cu1 N2 C11 72.39(18) . .
N1 Cu1 N2 C11 -5.73(15) . .
Cl1 Cu1 N2 C11 176.82(15) 2_566 .
Cl1 Cu1 N2 C11 -89.40(16) . .
Cu1 O1 C1 O2 177.99(17) . .
Cu1 O1 C1 C2 -5.1(3) . .
O2 C1 C2 C3 21.6(3) . .
O1 C1 C2 C3 -155.5(2) . .
O2 C1 C2 C7 -159.2(2) . .
O1 C1 C2 C7 23.7(3) . .
C7 C2 C3 C4 -3.6(4) . .
C1 C2 C3 C4 175.6(2) . .
C2 C3 C4 C5 -0.7(4) . .
C3 C4 C5 C6 3.1(4) . .
C3 C4 C5 C8 -176.6(2) . .
C4 C5 C6 C7 -1.1(3) . .
C8 C5 C6 C7 178.6(2) . .
C5 C6 C7 C2 -3.2(3) . .
C5 C6 C7 N1 -179.23(19) . .
C3 C2 C7 C6 5.6(3) . .
C1 C2 C7 C6 -173.61(19) . .
C3 C2 C7 N1 -178.4(2) . .
C1 C2 C7 N1 2.4(3) . .
C9 N1 C7 C6 -48.1(3) . .
Cu1 N1 C7 C6 133.65(16) . .
C9 N1 C7 C2 135.8(2) . .
Cu1 N1 C7 C2 -42.4(2) . .
C6 C5 C8 O3 -176.8(3) . .
C4 C5 C8 O3 3.0(4) . .
C6 C5 C8 O4 3.9(3) . .
C4 C5 C8 O4 -176.4(2) . .
C7 N1 C9 C11 176.06(16) . .
Cu1 N1 C9 C11 -5.7(2) . .
C7 N1 C9 C10 -6.9(3) . .
Cu1 N1 C9 C10 171.41(16) . .
C15 N2 C11 C12 -1.4(3) . .
Cu1 N2 C11 C12 -175.03(18) . .
C15 N2 C11 C9 178.1(2) . .
Cu1 N2 C11 C9 4.5(2) . .
N1 C9 C11 N2 0.6(3) . .
C10 C9 C11 N2 -176.69(19) . .
N1 C9 C11 C12 -179.9(2) . .
C10 C9 C11 C12 2.8(3) . .
N2 C11 C12 C13 1.0(4) . .
C9 C11 C12 C13 -178.5(2) . .
C11 C12 C13 C14 0.5(4) . .
C12 C13 C14 C15 -1.5(5) . .
C11 N2 C15 C14 0.4(4) . .
Cu1 N2 C15 C14 172.9(2) . .
C13 C14 C15 N2 1.1(5) . .

loop_
_platon_squeeze_void_nr
_platon_squeeze_void_average_x
_platon_squeeze_void_average_y
_platon_squeeze_void_average_z
_platon_squeeze_void_volume
_platon_squeeze_void_count_electrons
_platon_squeeze_void_content
1 -0.096 -0.023 0.255 45 6 ' '
2 0.096 0.023 0.745 45 6 ' '
